data_2202721
loop_
_publ_author_name
'Takeo Fukunaga'
'Hiroyuki Ishida'

_publ_section_title
;
 Piperidinium hydrogen chloranilate
;
_journal_issue 11
_journal_name_full 'Acta Crystallographica Section E'
_journal_page_first o1793
_journal_page_last o1795
_journal_paper_doi 10.1107/S1600536803023365
_journal_volume 59
_journal_year 2003
_chemical_formula_iupac 'C5 H12 N 1+, C6 H Cl2 O4 1-'
_chemical_formula_moiety 'C5 H12 N 1+, C6 H Cl2 O4 1-'
_chemical_formula_sum 'C11 H13 Cl2 N O4'
_chemical_formula_weight 294.13
_space_group_IT_number 15
_symmetry_cell_setting monoclinic
_symmetry_space_group_name_Hall '-C 2yc'
_symmetry_space_group_name_H-M 'C 1 2/c 1'
_atom_sites_solution_hydrogens geom
_atom_sites_solution_primary direct
_atom_sites_solution_secondary difmap
_cell_angle_alpha 90
_cell_angle_beta 110.80(2)
_cell_angle_gamma 90
_cell_formula_units_Z 8
_cell_length_a 17.263(5)
_cell_length_b 6.800(4)
_cell_length_c 22.832(8)
_cell_measurement_reflns_used 25
_cell_measurement_temperature 299
_cell_measurement_theta_max 12.0
_cell_measurement_theta_min 11.7
_cell_volume 2505.5(19)
_computing_cell_refinement 'MSC/AFC Diffractometer Control Software'
_computing_data_collection
;
MSC/AFC Diffractometer Control Software
(Molecular Structure Corporation, 1990)
;
_computing_data_reduction 'TEXSAN for Windows (Molecular Structure Corporation, 1997-1999)'
_computing_molecular_graphics 'ORTEP-3 (Farrugia, 1997)'
_computing_publication_material 'TEXSAN for Windows'
_computing_structure_refinement 'SHELXL97 (Sheldrick, 1997)'
_computing_structure_solution 'SIR92 (Altomare, et. al. 1994)'
_diffrn_ambient_temperature 299
_diffrn_measured_fraction_theta_full 0.998
_diffrn_measured_fraction_theta_max 0.998
_diffrn_measurement_device 'Rigaku AFC-5R'
_diffrn_measurement_method \w-2\q
_diffrn_radiation_monochromator graphite
_diffrn_radiation_source 'Rigaku rotating anode'
_diffrn_radiation_type MoK\a
_diffrn_radiation_wavelength 0.71073
_diffrn_reflns_av_R_equivalents 0.028
_diffrn_reflns_av_sigmaI/netI 0.0519
_diffrn_reflns_limit_h_max 22
_diffrn_reflns_limit_h_min 0
_diffrn_reflns_limit_k_max 8
_diffrn_reflns_limit_k_min -2
_diffrn_reflns_limit_l_max 27
_diffrn_reflns_limit_l_min -29
_diffrn_reflns_number 3924
_diffrn_reflns_reduction_process 'Lp corrections applied'
_diffrn_reflns_theta_full 27.49
_diffrn_reflns_theta_max 27.49
_diffrn_reflns_theta_min 3.25
_diffrn_standards_decay_% 1.11
_diffrn_standards_interval_count 97
_diffrn_standards_number 3
_exptl_absorpt_coefficient_mu 0.52
_exptl_absorpt_correction_T_max 0.877
_exptl_absorpt_correction_T_min 0.816
_exptl_absorpt_correction_type psi-scan
_exptl_absorpt_process_details '(North et al., 1968)'
_exptl_crystal_colour 'dark purple'
_exptl_crystal_density_diffrn 1.559
_exptl_crystal_density_meas ?
_exptl_crystal_description prismatic
_exptl_crystal_F_000 1216.00
_exptl_crystal_size_max 0.30
_exptl_crystal_size_mid 0.30
_exptl_crystal_size_min 0.25
_refine_diff_density_max 0.31
_refine_diff_density_min -0.27
_refine_ls_extinction_coef 1.4E-3(3)
_refine_ls_extinction_expression Fc^*^=kFc[1+0.001xFc^2^\l^3^/sin(2\q)]^-1/4^
_refine_ls_extinction_method SHELXL97
_refine_ls_goodness_of_fit_ref 1.03
_refine_ls_hydrogen_treatment refall
_refine_ls_matrix_type full
_refine_ls_number_parameters 216
_refine_ls_number_reflns 2866
_refine_ls_number_restraints 0
_refine_ls_restrained_S_all 1.03
_refine_ls_R_factor_all 0.074
_refine_ls_R_factor_gt 0.035
_refine_ls_shift/su_max 0.01
_refine_ls_shift/su_mean 0.01
_refine_ls_structure_factor_coef Fsqd
_refine_ls_weighting_details 'calc w = 1/[\s^2^(Fo^2^)+(0.031P)^2^+2.03P] where P = (Fo^2^+2Fc^2^)/3'
_refine_ls_weighting_scheme calc
_refine_ls_wR_factor_gt 0.078
_refine_ls_wR_factor_ref 0.093
_reflns_number_gt 2029
_reflns_number_total 2866
_reflns_threshold_expression I>2\s(I)
_cod_data_source_file lh6126.cif
_cod_data_source_block I
_cod_depositor_comments
;
The following automatic conversions were performed:

'_exptl_crystal_density_meas' value 'not measured' was changed to '?'
- the value is perceived as not measured.

Automatic conversion script
Id: cif_fix_values 3008 2015-01-20 13:52:24Z robertas 
;
_cod_original_sg_symbol_H-M 'C 2/c'
_cod_original_formula_sum 'C11 H13 Cl2 N O4 '
_cod_database_code 2202721
_cod_database_fobs_code 2202721

loop_
_symmetry_equiv_pos_as_xyz
'  +x,  +y,  +z'
'  -x,  +y,1/2-z'
'  -x,  -y,  -z'
'  +x,  -y,1/2+z'
'1/2+x,1/2+y,  +z'
1/2-x,1/2+y,1/2-z
'1/2-x,1/2-y,  -z'
1/2+x,1/2-y,1/2+z

loop_
_atom_site_label
_atom_site_fract_x
_atom_site_fract_y
_atom_site_fract_z
_atom_site_U_iso_or_equiv
_atom_site_adp_type
_atom_site_calc_flag
_atom_site_refinement_flags
_atom_site_occupancy
_atom_site_disorder_assembly
_atom_site_disorder_group
_atom_site_type_symbol
Cl1 0.19360(3) -0.07182(9) -0.10353(3) 0.03969(17) Uani d . 1 . . Cl
Cl2 0.42847(3) 0.12311(11) 0.17429(3) 0.04382(19) Uani d . 1 . . Cl
O1 0.14759(9) -0.0208(3) 0.01009(8) 0.0420(4) Uani d . 1 . . O
O2 0.37363(10) -0.0034(3) -0.05712(8) 0.0394(4) Uani d . 1 . . O
O3 0.47215(9) 0.0848(3) 0.05631(7) 0.0397(4) Uani d . 1 . . O
O4 0.24660(9) 0.0672(3) 0.12676(7) 0.0437(4) Uani d . 1 . . O
N 0.09638(13) -0.1059(3) 0.12238(9) 0.0392(5) Uani d . 1 . . N
C1 0.22073(12) 0.0047(3) 0.01936(10) 0.0289(4) Uani d . 1 . . C
C2 0.25685(12) -0.0105(3) -0.02863(10) 0.0280(4) Uani d . 1 . . C
C3 0.33890(12) 0.0152(3) -0.01421(9) 0.0273(4) Uani d . 1 . . C
C4 0.39751(12) 0.0641(3) 0.05101(10) 0.0283(4) Uani d . 1 . . C
C5 0.36400(12) 0.0800(3) 0.09781(9) 0.0289(4) Uani d . 1 . . C
C6 0.27886(13) 0.0547(3) 0.08662(10) 0.0292(4) Uani d . 1 . . C
C7 0.13646(16) -0.2011(4) 0.18518(12) 0.0409(6) Uani d . 1 . . C
C8 0.17747(16) -0.0509(4) 0.23478(11) 0.0432(6) Uani d . 1 . . C
C9 0.1196(2) 0.1136(5) 0.23617(14) 0.0576(8) Uani d . 1 . . C
C10 0.0817(2) 0.2062(5) 0.17120(15) 0.0584(8) Uani d . 1 . . C
C11 0.03792(16) 0.0553(5) 0.12241(15) 0.0534(7) Uani d . 1 . . C
H1 0.423(2) 0.009(5) -0.0424(15) 0.071(11) Uiso d . 1 . . H
H2 0.1382(18) -0.058(4) 0.1102(13) 0.056(8) Uiso d . 1 . . H
H3 0.0716(19) -0.198(5) 0.0990(15) 0.061(9) Uiso d . 1 . . H
H4 0.1757(18) -0.298(5) 0.1814(13) 0.061(9) Uiso d . 1 . . H
H5 0.0934(17) -0.267(4) 0.1938(12) 0.053(8) Uiso d . 1 . . H
H6 0.2228(16) 0.003(4) 0.2262(12) 0.047(7) Uiso d . 1 . . H
H7 0.1985(17) -0.122(4) 0.2756(14) 0.058(8) Uiso d . 1 . . H
H8 0.148(2) 0.223(7) 0.2676(19) 0.112(14) Uiso d . 1 . . H
H9 0.0776(18) 0.059(4) 0.2467(13) 0.050(8) Uiso d . 1 . . H
H10 0.127(2) 0.272(5) 0.1591(15) 0.077(10) Uiso d . 1 . . H
H11 0.0436(18) 0.291(4) 0.1683(13) 0.055(8) Uiso d . 1 . . H
H12 0.0211(18) 0.109(5) 0.0813(15) 0.064(9) Uiso d . 1 . . H
H13 -0.0071(19) -0.009(4) 0.1277(13) 0.055(8) Uiso d . 1 . . H

loop_
_atom_site_aniso_label
_atom_site_aniso_U_11
_atom_site_aniso_U_22
_atom_site_aniso_U_33
_atom_site_aniso_U_12
_atom_site_aniso_U_13
_atom_site_aniso_U_23
Cl1 0.0388(3) 0.0451(3) 0.0306(3) -0.0028(3) 0.0066(2) -0.0056(2)
Cl2 0.0340(3) 0.0664(5) 0.0291(3) -0.0003(3) 0.0089(2) -0.0068(3)
O1 0.0265(7) 0.0572(11) 0.0438(9) -0.0039(8) 0.0145(7) -0.0015(8)
O2 0.0327(9) 0.0574(11) 0.0337(8) -0.0018(8) 0.0184(7) -0.0068(8)
O3 0.0256(7) 0.0557(11) 0.0419(9) -0.0036(7) 0.0172(6) -0.0097(8)
O4 0.0367(8) 0.0648(12) 0.0382(8) -0.0072(8) 0.0238(7) -0.0080(8)
N 0.0359(10) 0.0464(13) 0.0329(10) -0.0078(10) 0.0093(8) -0.0062(10)
C1 0.0271(10) 0.0276(11) 0.0341(11) 0.0012(9) 0.0136(8) 0.0026(9)
C2 0.0286(10) 0.0260(11) 0.0293(10) 0.0001(8) 0.0102(8) -0.0015(8)
C3 0.0307(10) 0.0264(11) 0.0290(10) 0.0014(8) 0.0156(8) -0.0011(8)
C4 0.0257(9) 0.0268(11) 0.0340(10) 0.0019(8) 0.0124(8) -0.0026(9)
C5 0.0268(9) 0.0329(12) 0.0273(10) 0.0007(9) 0.0098(8) -0.0024(9)
C6 0.0306(10) 0.0286(11) 0.0323(11) 0.0007(9) 0.0159(8) 0.0013(9)
C7 0.0391(12) 0.0389(15) 0.0451(13) 0.0013(11) 0.0153(11) 0.0058(11)
C8 0.0434(13) 0.0541(17) 0.0319(12) -0.0025(12) 0.0131(10) 0.0020(11)
C9 0.075(2) 0.061(2) 0.0455(15) 0.0085(17) 0.0325(15) -0.0019(14)
C10 0.0680(19) 0.0494(19) 0.0617(18) 0.0212(16) 0.0275(16) 0.0049(15)
C11 0.0345(13) 0.065(2) 0.0562(17) 0.0075(13) 0.0102(12) 0.0157(15)

loop_
_atom_type_symbol
_atom_type_description
_atom_type_scat_dispersion_real
_atom_type_scat_dispersion_imag
_atom_type_scat_source
C C 0.0033 0.0016 'International Tables Vol C Tables 4.2.6.8 and 6.1.1.4'
H H 0.0000 0.0000 'International Tables Vol C Tables 4.2.6.8 and 6.1.1.4'
N N 0.0061 0.0033 'International Tables Vol C Tables 4.2.6.8 and 6.1.1.4'
O O 0.0106 0.0060 'International Tables Vol C Tables 4.2.6.8 and 6.1.1.4'
Cl Cl 0.1484 0.1585 'International Tables Vol C Tables 4.2.6.8 and 6.1.1.4'

loop_
_geom_angle_atom_site_label_1
_geom_angle_atom_site_label_2
_geom_angle_atom_site_label_3
_geom_angle
_geom_angle_publ_flag
C3 O2 H1 112(2) ?
C11 N C7 113.6(2) ?
C11 N H2 110.0(18) ?
C7 N H2 107.4(18) ?
C11 N H3 111(2) ?
C7 N H3 104(2) ?
H2 N H3 111(3) ?
O1 C1 C2 124.0(2) ?
O1 C1 C6 118.17(18) yes
C2 C1 C6 117.83(17) ?
C3 C2 C1 120.35(19) ?
C3 C2 Cl1 121.01(16) ?
C1 C2 Cl1 118.59(15) yes
O2 C3 C2 121.35(19) ?
O2 C3 C4 115.44(17) yes
C2 C3 C4 123.21(18) ?
O3 C4 C5 127.55(19) ?
O3 C4 C3 115.08(18) yes
C5 C4 C3 117.36(17) ?
C4 C5 C6 122.92(19) ?
C4 C5 Cl2 119.71(15) yes
C6 C5 Cl2 117.32(15) ?
O4 C6 C5 125.0(2) ?
O4 C6 C1 116.65(18) yes
C5 C6 C1 118.31(17) ?
N C7 C8 111.1(2) ?
N C7 H4 107.9(17) ?
C8 C7 H4 111.9(17) ?
N C7 H5 105.9(16) ?
C8 C7 H5 111.2(17) ?
H4 C7 H5 109(2) ?
C7 C8 C9 112.4(2) ?
C7 C8 H6 108.2(16) ?
C9 C8 H6 108.6(17) ?
C7 C8 H7 107.1(17) ?
C9 C8 H7 111.3(16) ?
H6 C8 H7 109(2) ?
C8 C9 C10 110.1(2) ?
C8 C9 H8 113(2) ?
C10 C9 H8 108(2) ?
C8 C9 H9 107.3(18) ?
C10 C9 H9 108.4(18) ?
H8 C9 H9 110(3) ?
C11 C10 C9 111.5(3) ?
C11 C10 H10 109.3(19) ?
C9 C10 H10 109.8(19) ?
C11 C10 H11 103(2) ?
C9 C10 H11 114(2) ?
H10 C10 H11 109(3) ?
N C11 C10 109.8(2) ?
N C11 H12 104.6(18) ?
C10 C11 H12 111.4(19) ?
N C11 H13 104.6(18) ?
C10 C11 H13 116.3(18) ?
H12 C11 H13 109(2) ?

loop_
_geom_bond_atom_site_label_1
_geom_bond_atom_site_label_2
_geom_bond_site_symmetry_2
_geom_bond_distance
_geom_bond_publ_flag
Cl1 C2 . 1.722(2) yes
Cl2 C5 . 1.730(2) yes
O1 C1 . 1.216(2) yes
O2 C3 . 1.324(2) yes
O2 H1 . 0.79(3) yes
O3 C4 . 1.259(2) yes
O4 C6 . 1.233(2) yes
N C11 . 1.490(4) yes
N C7 . 1.500(3) yes
N H2 . 0.92(3) ?
N H3 . 0.83(3) ?
C1 C2 . 1.444(3) yes
C1 C6 . 1.545(3) yes
C2 C3 . 1.347(3) yes
C3 C4 . 1.511(3) yes
C4 C5 . 1.388(3) yes
C5 C6 . 1.410(3) yes
C7 C8 . 1.503(4) yes
C7 H4 . 0.97(3) ?
C7 H5 . 0.95(3) ?
C8 C9 . 1.508(4) yes
C8 H6 . 0.95(3) ?
C8 H7 . 1.00(3) ?
C9 C10 . 1.528(4) yes
C9 H8 . 1.03(4) ?
C9 H9 . 0.92(3) ?
C10 C11 . 1.506(5) yes
C10 H10 . 1.02(3) ?
C10 H11 . 0.86(3) ?
C11 H12 . 0.95(3) ?
C11 H13 . 0.93(3) ?

loop_
_geom_contact_atom_site_label_1
_geom_contact_atom_site_label_2
_geom_contact_distance
_geom_contact_site_symmetry_2
_geom_contact_publ_flag
O1 N 3.049(3) . no
O1 C3 3.369(3) 7_545 no
O1 C4 3.380(3) 7 no
O2 O3 2.713(3) 3_655 no
O2 N 3.177(3) 7_545 no
O3 N 3.000(3) 5 no
O4 N 2.817(3) . no
O4 C8 3.200(4) . no
O4 C7 3.244(3) . no
C1 C2 3.381(4) 7_545 no
C1 C3 3.413(4) 7 no
C1 C2 3.459(4) 7 no
C2 C6 3.341(4) 7 no
C2 C2 3.549(5) 7_545 no

loop_
_geom_hbond_atom_site_label_D
_geom_hbond_atom_site_label_H
_geom_hbond_atom_site_label_A
_geom_hbond_site_symmetry_A
_geom_hbond_distance_DH
_geom_hbond_distance_HA
_geom_hbond_distance_DA
_geom_hbond_angle_DHA
_geom_hbond_publ_flag
O2 H1 O3 . 0.80(4) 2.17(3) 2.614(3) 115(3) yes
O2 H1 O3 3_655 0.80(4) 2.05(4) 2.713(3) 140(3) yes
N H2 O1 . 0.92(3) 2.36(3) 3.049(3) 131(2) yes
N H2 O4 . 0.92(3) 1.97(3) 2.817(3) 153(2) yes
N H3 O3 5_445 0.84(3) 2.21(3) 3.000(3) 157(3) yes
N H3 O2 7_545 0.84(3) 2.56(3) 3.177(3) 131(3) yes
C7 H5 Cl2 5_445 0.95(3) 2.82(3) 3.708(4) 156(2) yes
C8 H6 O4 . 0.95(3) 2.49(3) 3.200(4) 132(2) yes

loop_
_geom_torsion_atom_site_label_1
_geom_torsion_atom_site_label_2
_geom_torsion_atom_site_label_3
_geom_torsion_atom_site_label_4
_geom_torsion
O1 C1 C2 C3 -178.3(2)
C6 C1 C2 C3 1.1(3)
O1 C1 C2 Cl1 -1.0(3)
C6 C1 C2 Cl1 178.49(15)
C1 C2 C3 O2 178.2(2)
Cl1 C2 C3 O2 0.8(3)
C1 C2 C3 C4 -1.1(3)
Cl1 C2 C3 C4 -178.45(16)
O2 C3 C4 O3 1.3(3)
C2 C3 C4 O3 -179.4(2)
O2 C3 C4 C5 -178.5(2)
C2 C3 C4 C5 0.9(3)
O3 C4 C5 C6 179.7(2)
C3 C4 C5 C6 -0.7(3)
O3 C4 C5 Cl2 -3.0(3)
C3 C4 C5 Cl2 176.66(16)
C4 C5 C6 O4 179.8(2)
Cl2 C5 C6 O4 2.5(3)
C4 C5 C6 C1 0.7(3)
Cl2 C5 C6 C1 -176.68(16)
O1 C1 C6 O4 -0.6(3)
C2 C1 C6 O4 179.9(2)
O1 C1 C6 C5 178.6(2)
C2 C1 C6 C5 -0.9(3)
C11 N C7 C8 -53.6(3)
N C7 C8 C9 52.7(3)
C7 C8 C9 C10 -54.3(4)
C8 C9 C10 C11 56.3(4)
C7 N C11 C10 55.5(3)
C9 C10 C11 N -56.5(3)

loop_
_cod_related_entry_id
_cod_related_entry_database
_cod_related_entry_code
1 ChemSpider 30654714
